data_4122023
loop_
_publ_author_name
'Chu, Terry'
'Korobkov, Ilia'
'Nikonov, Georgii I.'

_publ_section_title
;
 Oxidative Addition of \s Bonds to an Al(I) Center.
;
_journal_issue 25
_journal_name_full 'Journal of the American Chemical Society'
_journal_page_first 9195
_journal_page_last 9202
_journal_paper_doi 10.1021/ja5038337
_journal_volume 136
_journal_year 2014
_chemical_formula_sum 'C72 H100 Al2 N6 O0.5'
_chemical_formula_weight 1111.54
_chemical_name_systematic
; 
 ? 
;
_space_group_IT_number 2
_symmetry_cell_setting triclinic
_symmetry_space_group_name_Hall '-P 1'
_symmetry_space_group_name_H-M 'P -1'
_atom_sites_solution_hydrogens geom
_atom_sites_solution_primary direct
_atom_sites_solution_secondary difmap
_audit_creation_method SHELXL-97
_cell_angle_alpha 104.188(3)
_cell_angle_beta 93.639(4)
_cell_angle_gamma 90.242(4)
_cell_formula_units_Z 2
_cell_length_a 11.9759(9)
_cell_length_b 12.3948(8)
_cell_length_c 24.9637(17)
_cell_measurement_reflns_used 4776
_cell_measurement_temperature 200(2)
_cell_measurement_theta_max 22.81
_cell_measurement_theta_min 2.39
_cell_volume 3584.6(4)
_computing_cell_refinement 'APEX II, Bruker (2009)'
_computing_data_collection 'APEX II, Bruker (2009)'
_computing_data_reduction 'XPREP, Bruker (2009)'
_computing_molecular_graphics 'SHELXTL, Bruker (2004)'
_computing_publication_material 'SHELXTL, Bruker (2004)'
_computing_structure_refinement 'SHELXL-97 (Sheldrick, 2008)'
_computing_structure_solution 'SHELXS-97 (Sheldrick, 2008)'
_diffrn_ambient_temperature 200(2)
_diffrn_measured_fraction_theta_full 0.975
_diffrn_measured_fraction_theta_max 0.975
_diffrn_measurement_device_type 'Bruker APEX-II CCD'
_diffrn_measurement_method '\f and \w scans'
_diffrn_radiation_monochromator graphite
_diffrn_radiation_source 'fine-focus sealed tube'
_diffrn_radiation_type MoK\a
_diffrn_radiation_wavelength 0.71073
_diffrn_reflns_av_R_equivalents 0.0516
_diffrn_reflns_av_sigmaI/netI 0.0986
_diffrn_reflns_limit_h_max 14
_diffrn_reflns_limit_h_min -14
_diffrn_reflns_limit_k_max 14
_diffrn_reflns_limit_k_min -14
_diffrn_reflns_limit_l_max 23
_diffrn_reflns_limit_l_min -29
_diffrn_reflns_number 24915
_diffrn_reflns_theta_full 24.81
_diffrn_reflns_theta_max 24.81
_diffrn_reflns_theta_min 2.38
_exptl_absorpt_coefficient_mu 0.083
_exptl_absorpt_correction_T_max 0.9910
_exptl_absorpt_correction_T_min 0.9853
_exptl_absorpt_correction_type multi-scan
_exptl_absorpt_process_details 'SADABS, Bruker (2003)'
_exptl_crystal_colour colourless
_exptl_crystal_density_diffrn 1.030
_exptl_crystal_density_meas ?
_exptl_crystal_density_method 'not measured'
_exptl_crystal_description block
_exptl_crystal_F_000 1208
_exptl_crystal_size_max 0.18
_exptl_crystal_size_mid 0.13
_exptl_crystal_size_min 0.11
_refine_diff_density_max 0.418
_refine_diff_density_min -0.316
_refine_diff_density_rms 0.054
_refine_ls_extinction_method none
_refine_ls_goodness_of_fit_ref 1.011
_refine_ls_hydrogen_treatment mixed
_refine_ls_matrix_type full
_refine_ls_number_parameters 746
_refine_ls_number_reflns 12063
_refine_ls_number_restraints 18
_refine_ls_restrained_S_all 1.016
_refine_ls_R_factor_all 0.1329
_refine_ls_R_factor_gt 0.0689
_refine_ls_shift/su_max 0.001
_refine_ls_shift/su_mean 0.000
_refine_ls_structure_factor_coef Fsqd
_refine_ls_weighting_details 'calc w=1/[\s^2^(Fo^2^)+(0.1054P)^2^]'
_refine_ls_weighting_scheme calc
_refine_ls_wR_factor_gt 0.1628
_refine_ls_wR_factor_ref 0.1955
_reflns_number_gt 7177
_reflns_number_total 12063
_reflns_threshold_expression >2sigma(I)
_cod_data_source_file ja5038337_si_002.cif
_cod_data_source_block gn002
_cod_depositor_comments
;
The following automatic conversions were performed:

'_symmetry_cell_setting' value 'Triclinic' changed to 'triclinic'
according to
/usr/data/users/saulius/crontab/automatic-downloads/rss-feeds/ACS/lib/dictionaries/cif_core.dic
dictionary named 'cif_core.dic' version 2.4.2 from 2011-04-26.

Automatic conversion script
Id: cif_fix_values 2281 2013-09-26 08:29:07Z andrius 

 Adding full bibliography for 4122022--4122029.cif.

The following automatic conversions were performed:

'_exptl_crystal_density_meas' value 'n/a' was changed to '?' - the
value is perceived as not measured.

Automatic conversion script
Id: cif_fix_values 3008 2015-01-20 13:52:24Z robertas 
;
_cod_original_sg_symbol_H-M P-1
_cod_original_formula_sum 'C72 H100 Al2 N6 O0.50'
_cod_database_code 4122023

loop_
_symmetry_equiv_pos_as_xyz
'x, y, z'
'-x, -y, -z'

loop_
_atom_site_label
_atom_site_type_symbol
_atom_site_fract_x
_atom_site_fract_y
_atom_site_fract_z
_atom_site_U_iso_or_equiv
_atom_site_adp_type
_atom_site_occupancy
_atom_site_symmetry_multiplicity
_atom_site_calc_flag
_atom_site_refinement_flags
_atom_site_disorder_assembly
_atom_site_disorder_group
Al1 Al 0.38279(10) 0.47082(10) 0.33973(5) 0.0295(3) Uani 1 1 d . . .
H1A H 0.468(2) 0.4228(13) 0.3718(8) 0.035 Uiso 1 1 d R . .
Al2 Al 0.79582(10) 0.89217(10) 0.19716(5) 0.0302(3) Uani 1 1 d . . .
H2B H 0.706(2) 0.808(2) 0.1636(8) 0.036 Uiso 1 1 d R . .
N1 N 0.2676(3) 0.5374(3) 0.38424(13) 0.0291(8) Uani 1 1 d . . .
N2 N 0.2899(3) 0.3629(3) 0.28887(13) 0.0285(8) Uani 1 1 d . . .
N3 N 0.4535(3) 0.5673(3) 0.30767(15) 0.0372(9) Uani 1 1 d . . .
N4 N 0.8876(3) 0.8374(3) 0.24905(14) 0.0318(8) Uani 1 1 d . . .
N5 N 0.9136(3) 0.9204(3) 0.15426(13) 0.0299(8) Uani 1 1 d . . .
N6 N 0.7216(3) 1.0171(3) 0.22828(15) 0.0370(9) Uani 1 1 d . . .
C1 C 0.1597(3) 0.5294(3) 0.36540(17) 0.0302(10) Uani 1 1 d . . .
C2 C 0.1207(3) 0.4575(3) 0.31602(17) 0.0340(10) Uani 1 1 d . . .
H2A H 0.0452 0.4659 0.3039 0.041 Uiso 1 1 calc R . .
C3 C 0.1800(3) 0.3740(3) 0.28211(17) 0.0317(10) Uani 1 1 d . . .
C4 C 0.0743(4) 0.5994(4) 0.39968(19) 0.0433(12) Uani 1 1 d . . .
H4A H 0.1119 0.6459 0.4336 0.065 Uiso 1 1 calc R . .
H4B H 0.0186 0.5506 0.4095 0.065 Uiso 1 1 calc R . .
H4C H 0.0371 0.6471 0.3783 0.065 Uiso 1 1 calc R . .
C5 C 0.1125(4) 0.2937(4) 0.23581(18) 0.0421(11) Uani 1 1 d . . .
H5A H 0.1622 0.2380 0.2153 0.063 Uiso 1 1 calc R . .
H5B H 0.0766 0.3346 0.2107 0.063 Uiso 1 1 calc R . .
H5C H 0.0550 0.2563 0.2515 0.063 Uiso 1 1 calc R . .
C6 C 0.2950(3) 0.5946(3) 0.44122(17) 0.0308(10) Uani 1 1 d . . .
C7 C 0.2923(4) 0.5331(4) 0.48166(18) 0.0375(11) Uani 1 1 d . . .
C8 C 0.3190(4) 0.5879(4) 0.5366(2) 0.0504(13) Uani 1 1 d . . .
H8A H 0.3170 0.5475 0.5643 0.061 Uiso 1 1 calc R . .
C9 C 0.3481(4) 0.6991(4) 0.5519(2) 0.0538(13) Uani 1 1 d . . .
H9A H 0.3651 0.7356 0.5897 0.065 Uiso 1 1 calc R . .
C10 C 0.3520(4) 0.7566(4) 0.51129(19) 0.0445(12) Uani 1 1 d . . .
H10A H 0.3733 0.8332 0.5219 0.053 Uiso 1 1 calc R . .
C11 C 0.3263(3) 0.7077(3) 0.45539(18) 0.0352(10) Uani 1 1 d . . .
C12 C 0.2611(4) 0.4104(4) 0.4685(2) 0.0453(12) Uani 1 1 d . . .
H12A H 0.2550 0.3824 0.4272 0.054 Uiso 1 1 calc R . .
C13 C 0.1473(5) 0.3905(5) 0.4895(3) 0.0763(18) Uani 1 1 d . . .
H13A H 0.0902 0.4327 0.4740 0.114 Uiso 1 1 calc R . .
H13B H 0.1514 0.4152 0.5300 0.114 Uiso 1 1 calc R . .
H13C H 0.1277 0.3110 0.4780 0.114 Uiso 1 1 calc R . .
C14 C 0.3493(5) 0.3431(4) 0.4911(2) 0.0665(16) Uani 1 1 d . . .
H14A H 0.4215 0.3545 0.4767 0.100 Uiso 1 1 calc R . .
H14B H 0.3279 0.2639 0.4796 0.100 Uiso 1 1 calc R . .
H14C H 0.3555 0.3672 0.5316 0.100 Uiso 1 1 calc R . .
C15 C 0.3333(4) 0.7775(3) 0.41358(19) 0.0395(11) Uani 1 1 d . . .
H15A H 0.3068 0.7304 0.3764 0.047 Uiso 1 1 calc R . .
C16 C 0.2565(5) 0.8777(4) 0.4277(2) 0.0580(14) Uani 1 1 d . . .
H16A H 0.1797 0.8516 0.4293 0.087 Uiso 1 1 calc R . .
H16B H 0.2587 0.9196 0.3992 0.087 Uiso 1 1 calc R . .
H16C H 0.2820 0.9259 0.4638 0.087 Uiso 1 1 calc R . .
C17 C 0.4528(4) 0.8157(4) 0.4104(2) 0.0599(15) Uani 1 1 d . . .
H17A H 0.5005 0.7506 0.4007 0.090 Uiso 1 1 calc R . .
H17B H 0.4800 0.8631 0.4463 0.090 Uiso 1 1 calc R . .
H17C H 0.4551 0.8579 0.3820 0.090 Uiso 1 1 calc R . .
C18 C 0.3386(3) 0.2638(3) 0.25473(18) 0.0337(10) Uani 1 1 d . . .
C19 C 0.3533(3) 0.1700(3) 0.27701(18) 0.0344(10) Uani 1 1 d . . .
C20 C 0.3900(4) 0.0737(4) 0.2423(2) 0.0451(13) Uani 1 1 d . . .
H20A H 0.3982 0.0085 0.2557 0.054 Uiso 1 1 calc R . .
C21 C 0.4149(4) 0.0702(4) 0.1886(2) 0.0502(13) Uani 1 1 d . . .
H21A H 0.4388 0.0027 0.1654 0.060 Uiso 1 1 calc R . .
C22 C 0.4055(4) 0.1633(4) 0.1686(2) 0.0444(12) Uani 1 1 d . . .
H22A H 0.4252 0.1604 0.1320 0.053 Uiso 1 1 calc R . .
C23 C 0.3672(3) 0.2627(3) 0.20134(18) 0.0362(11) Uani 1 1 d . . .
C24 C 0.3309(4) 0.1734(3) 0.33667(19) 0.0416(11) Uani 1 1 d . . .
H24A H 0.3400 0.2526 0.3583 0.050 Uiso 1 1 calc R . .
C25 C 0.2138(4) 0.1365(5) 0.3425(2) 0.0723(17) Uani 1 1 d . . .
H25A H 0.1605 0.1811 0.3261 0.108 Uiso 1 1 calc R . .
H25B H 0.2013 0.1467 0.3818 0.108 Uiso 1 1 calc R . .
H25C H 0.2032 0.0578 0.3233 0.108 Uiso 1 1 calc R . .
C26 C 0.4140(5) 0.1058(5) 0.3627(2) 0.0687(16) Uani 1 1 d . . .
H26A H 0.4904 0.1309 0.3593 0.103 Uiso 1 1 calc R . .
H26B H 0.4047 0.0268 0.3436 0.103 Uiso 1 1 calc R . .
H26C H 0.4007 0.1159 0.4019 0.103 Uiso 1 1 calc R . .
C27 C 0.3616(4) 0.3653(4) 0.17786(19) 0.0432(12) Uani 1 1 d . . .
H27A H 0.3265 0.4257 0.2055 0.052 Uiso 1 1 calc R . .
C28 C 0.4799(4) 0.4052(4) 0.1715(2) 0.0592(15) Uani 1 1 d . . .
H28A H 0.5238 0.4174 0.2070 0.089 Uiso 1 1 calc R . .
H28B H 0.4761 0.4751 0.1598 0.089 Uiso 1 1 calc R . .
H28C H 0.5157 0.3488 0.1436 0.089 Uiso 1 1 calc R . .
C29 C 0.2902(5) 0.3471(5) 0.1229(2) 0.0643(15) Uani 1 1 d . . .
H29A H 0.2145 0.3224 0.1279 0.096 Uiso 1 1 calc R . .
H29B H 0.3242 0.2902 0.0945 0.096 Uiso 1 1 calc R . .
H29C H 0.2862 0.4170 0.1113 0.096 Uiso 1 1 calc R . .
C30 C 0.4175(4) 0.6351(3) 0.27309(18) 0.0366(11) Uani 1 1 d . . .
C31 C 0.4941(4) 0.7037(4) 0.2555(2) 0.0439(12) Uani 1 1 d . . .
H31A H 0.5706 0.7062 0.2685 0.053 Uiso 1 1 calc R . .
C32 C 0.4586(4) 0.7672(4) 0.2196(2) 0.0549(14) Uani 1 1 d . . .
H32A H 0.5114 0.8132 0.2083 0.066 Uiso 1 1 calc R . .
C33 C 0.3486(4) 0.7653(4) 0.1999(2) 0.0547(14) Uani 1 1 d . . .
H33A H 0.3253 0.8084 0.1748 0.066 Uiso 1 1 calc R . .
C34 C 0.2722(4) 0.6991(4) 0.2175(2) 0.0481(13) Uani 1 1 d . . .
H34A H 0.1959 0.6968 0.2042 0.058 Uiso 1 1 calc R . .
C35 C 0.3061(4) 0.6365(3) 0.25417(18) 0.0374(11) Uani 1 1 d . . .
H35A H 0.2522 0.5936 0.2667 0.045 Uiso 1 1 calc R . .
C36 C 0.9983(3) 0.8591(3) 0.25772(17) 0.0322(10) Uani 1 1 d . . .
C37 C 1.0573(3) 0.9130(3) 0.22444(18) 0.0340(10) Uani 1 1 d . . .
H37A H 1.1318 0.9367 0.2376 0.041 Uiso 1 1 calc R . .
C38 C 1.0193(3) 0.9360(3) 0.17406(18) 0.0328(10) Uani 1 1 d . . .
C39 C 1.0650(4) 0.8258(4) 0.30356(19) 0.0444(12) Uani 1 1 d . . .
H39A H 1.0156 0.7888 0.3237 0.067 Uiso 1 1 calc R . .
H39B H 1.0998 0.8921 0.3290 0.067 Uiso 1 1 calc R . .
H39C H 1.1234 0.7745 0.2880 0.067 Uiso 1 1 calc R . .
C40 C 1.1059(4) 0.9779(4) 0.1417(2) 0.0495(13) Uani 1 1 d . . .
H40A H 1.0697 0.9905 0.1075 0.074 Uiso 1 1 calc R . .
H40B H 1.1641 0.9224 0.1325 0.074 Uiso 1 1 calc R . .
H40C H 1.1396 1.0479 0.1642 0.074 Uiso 1 1 calc R . .
C41 C 0.8388(3) 0.7682(3) 0.28109(17) 0.0311(10) Uani 1 1 d . . .
C42 C 0.8081(4) 0.8153(4) 0.33568(19) 0.0381(11) Uani 1 1 d . . .
C43 C 0.7671(4) 0.7441(4) 0.3655(2) 0.0430(12) Uani 1 1 d . . .
H43A H 0.7471 0.7738 0.4024 0.052 Uiso 1 1 calc R . .
C44 C 0.7551(4) 0.6309(4) 0.3424(2) 0.0467(12) Uani 1 1 d . . .
H44A H 0.7285 0.5834 0.3637 0.056 Uiso 1 1 calc R . .
C45 C 0.7814(4) 0.5871(4) 0.2889(2) 0.0432(12) Uani 1 1 d . . .
H45A H 0.7712 0.5095 0.2732 0.052 Uiso 1 1 calc R . .
C46 C 0.8229(4) 0.6543(3) 0.25713(18) 0.0353(10) Uani 1 1 d . . .
C47 C 0.8164(4) 0.9385(4) 0.3615(2) 0.0465(12) Uani 1 1 d . . .
H47A H 0.8580 0.9740 0.3365 0.056 Uiso 1 1 calc R . .
C48 C 0.6989(5) 0.9871(4) 0.3654(2) 0.0652(16) Uani 1 1 d . . .
H48A H 0.6600 0.9700 0.3285 0.098 Uiso 1 1 calc R . .
H48B H 0.7048 1.0680 0.3800 0.098 Uiso 1 1 calc R . .
H48C H 0.6568 0.9545 0.3901 0.098 Uiso 1 1 calc R . .
C49 C 0.8799(5) 0.9673(5) 0.4187(2) 0.0776(19) Uani 1 1 d . . .
H49A H 0.9553 0.9370 0.4156 0.116 Uiso 1 1 calc R . .
H49B H 0.8398 0.9349 0.4442 0.116 Uiso 1 1 calc R . .
H49C H 0.8851 1.0483 0.4328 0.116 Uiso 1 1 calc R . .
C50 C 0.8495(4) 0.6008(3) 0.19806(19) 0.0420(11) Uani 1 1 d . . .
H50A H 0.8580 0.6627 0.1793 0.050 Uiso 1 1 calc R . .
C51 C 0.7565(5) 0.5251(5) 0.1656(2) 0.0686(16) Uani 1 1 d . . .
H51A H 0.6865 0.5660 0.1671 0.103 Uiso 1 1 calc R . .
H51B H 0.7475 0.4610 0.1815 0.103 Uiso 1 1 calc R . .
H51C H 0.7752 0.4990 0.1269 0.103 Uiso 1 1 calc R . .
C52 C 0.9606(4) 0.5424(5) 0.1961(2) 0.0656(16) Uani 1 1 d . . .
H52A H 0.9762 0.5099 0.1575 0.098 Uiso 1 1 calc R . .
H52B H 0.9573 0.4833 0.2159 0.098 Uiso 1 1 calc R . .
H52C H 1.0202 0.5962 0.2138 0.098 Uiso 1 1 calc R . .
C53 C 0.8863(3) 0.9220(3) 0.09694(18) 0.0338(10) Uani 1 1 d . . .
C54 C 0.8502(4) 1.0199(4) 0.08308(18) 0.0386(11) Uani 1 1 d . . .
C55 C 0.8233(4) 1.0158(4) 0.0278(2) 0.0512(13) Uani 1 1 d . . .
H55A H 0.7991 1.0815 0.0177 0.061 Uiso 1 1 calc R . .
C56 C 0.8308(5) 0.9201(5) -0.0125(2) 0.0616(15) Uani 1 1 d . . .
H56A H 0.8108 0.9192 -0.0501 0.074 Uiso 1 1 calc R . .
C57 C 0.8673(5) 0.8248(4) 0.0012(2) 0.0569(14) Uani 1 1 d . . .
H57A H 0.8738 0.7588 -0.0272 0.068 Uiso 1 1 calc R . .
C58 C 0.8949(4) 0.8232(4) 0.05590(19) 0.0419(11) Uani 1 1 d . . .
C59 C 0.8410(4) 1.1301(4) 0.1260(2) 0.0447(12) Uani 1 1 d . . .
H59A H 0.8669 1.1188 0.1630 0.054 Uiso 1 1 calc R . .
C60 C 0.7202(5) 1.1662(5) 0.1284(2) 0.0636(15) Uani 1 1 d . . .
H60A H 0.6741 1.1081 0.1371 0.095 Uiso 1 1 calc R . .
H60B H 0.6933 1.1783 0.0924 0.095 Uiso 1 1 calc R . .
H60C H 0.7151 1.2355 0.1571 0.095 Uiso 1 1 calc R . .
C61 C 0.9163(5) 1.2201(4) 0.1133(2) 0.0652(16) Uani 1 1 d . . .
H61A H 0.9939 1.1951 0.1123 0.098 Uiso 1 1 calc R . .
H61B H 0.9118 1.2892 0.1423 0.098 Uiso 1 1 calc R . .
H61C H 0.8914 1.2333 0.0774 0.098 Uiso 1 1 calc R . .
C62 C 0.9342(5) 0.7154(4) 0.0689(2) 0.0603(15) Uani 1 1 d . . .
H62A H 0.9399 0.7274 0.1101 0.072 Uiso 1 1 calc R . .
C63 C 0.8511(6) 0.6209(5) 0.0455(3) 0.096(2) Uani 1 1 d . . .
H63A H 0.7780 0.6410 0.0602 0.144 Uiso 1 1 calc R . .
H63B H 0.8771 0.5537 0.0562 0.144 Uiso 1 1 calc R . .
H63C H 0.8443 0.6067 0.0051 0.144 Uiso 1 1 calc R . .
C64 C 1.0507(6) 0.6853(5) 0.0484(4) 0.112(3) Uani 1 1 d . . .
H64A H 1.1030 0.7478 0.0639 0.167 Uiso 1 1 calc R . .
H64B H 1.0469 0.6694 0.0079 0.167 Uiso 1 1 calc R . .
H64C H 1.0767 0.6194 0.0602 0.167 Uiso 1 1 calc R . .
C65 C 0.7562(3) 1.1198(3) 0.26217(17) 0.0321(10) Uani 1 1 d . . .
C66 C 0.8669(4) 1.1418(3) 0.28380(18) 0.0386(11) Uani 1 1 d . . .
H66A H 0.9213 1.0860 0.2741 0.046 Uiso 1 1 calc R . .
C67 C 0.8984(4) 1.2434(4) 0.31911(19) 0.0426(11) Uani 1 1 d . . .
H67A H 0.9737 1.2560 0.3340 0.051 Uiso 1 1 calc R . .
C68 C 0.8219(4) 1.3261(4) 0.3328(2) 0.0459(12) Uani 1 1 d . . .
H68A H 0.8436 1.3958 0.3570 0.055 Uiso 1 1 calc R . .
C69 C 0.7137(4) 1.3067(4) 0.3111(2) 0.0424(12) Uani 1 1 d . . .
H69A H 0.6606 1.3640 0.3202 0.051 Uiso 1 1 calc R . .
C70 C 0.6803(4) 1.2060(3) 0.27627(19) 0.0390(11) Uani 1 1 d . . .
H70A H 0.6048 1.1948 0.2617 0.047 Uiso 1 1 calc R . .
O1 O 0.3736(13) 0.6142(13) 0.0452(7) 0.107(5) Uiso 0.30 1 d PD A 1
C71 C 0.358(2) 0.716(2) 0.0204(15) 0.167(13) Uiso 0.30 1 d PD A 1
H71A H 0.2968 0.7616 0.0379 0.200 Uiso 0.30 1 calc PR A 1
H71B H 0.3384 0.6906 -0.0198 0.200 Uiso 0.30 1 calc PR A 1
C72 C 0.467(3) 0.786(3) 0.030(3) 0.29(3) Uiso 0.30 1 d PD A 1
H72A H 0.4837 0.8132 -0.0026 0.343 Uiso 0.30 1 calc PR A 1
H72B H 0.4644 0.8508 0.0628 0.343 Uiso 0.30 1 calc PR A 1
C73 C 0.551(2) 0.705(2) 0.0410(15) 0.137(11) Uiso 0.30 1 d PD A 1
H73A H 0.6123 0.7439 0.0670 0.165 Uiso 0.30 1 calc PR A 1
H73B H 0.5831 0.6669 0.0059 0.165 Uiso 0.30 1 calc PR A 1
C74 C 0.494(2) 0.621(2) 0.0652(11) 0.116(9) Uiso 0.30 1 d PD A 1
H74A H 0.5017 0.6451 0.1061 0.139 Uiso 0.30 1 calc PR A 1
H74B H 0.5291 0.5479 0.0532 0.139 Uiso 0.30 1 calc PR A 1
O2 O 0.4755(19) 0.8993(17) 0.0388(10) 0.104(7) Uiso 0.20 1 d PD B 2
C75 C 0.3827(18) 0.8152(19) 0.0505(11) 0.060(7) Uiso 0.20 1 d PD B 2
H75A H 0.3505 0.8451 0.0866 0.072 Uiso 0.20 1 calc PR B 2
H75B H 0.3217 0.7994 0.0209 0.072 Uiso 0.20 1 calc PR B 2
C76 C 0.451(3) 0.712(3) 0.0509(17) 0.137(16) Uiso 0.20 1 d PD B 2
H76A H 0.4935 0.7186 0.0871 0.164 Uiso 0.20 1 calc PR B 2
H76B H 0.4034 0.6437 0.0423 0.164 Uiso 0.20 1 calc PR B 2
C77 C 0.528(3) 0.711(2) 0.0062(15) 0.094(11) Uiso 0.20 1 d PD B 2
H77A H 0.4957 0.6658 -0.0298 0.113 Uiso 0.20 1 calc PR B 2
H77B H 0.6015 0.6799 0.0147 0.113 Uiso 0.20 1 calc PR B 2
C78 C 0.542(3) 0.833(2) 0.0047(15) 0.095(11) Uiso 0.20 1 d PD B 2
H78A H 0.6206 0.8573 0.0153 0.114 Uiso 0.20 1 calc PR B 2
H78B H 0.5240 0.8400 -0.0336 0.114 Uiso 0.20 1 calc PR B 2

loop_
_atom_site_aniso_label
_atom_site_aniso_U_11
_atom_site_aniso_U_22
_atom_site_aniso_U_33
_atom_site_aniso_U_23
_atom_site_aniso_U_13
_atom_site_aniso_U_12
Al1 0.0265(7) 0.0296(7) 0.0324(7) 0.0077(6) 0.0021(5) 0.0009(5)
Al2 0.0296(7) 0.0247(6) 0.0354(8) 0.0058(6) 0.0025(6) -0.0006(5)
N1 0.0285(19) 0.0297(18) 0.029(2) 0.0072(16) 0.0003(15) 0.0015(15)
N2 0.0283(19) 0.0281(18) 0.0293(19) 0.0071(16) 0.0041(15) -0.0008(15)
N3 0.038(2) 0.034(2) 0.040(2) 0.0102(18) 0.0052(17) -0.0032(16)
N4 0.0277(19) 0.0277(18) 0.040(2) 0.0085(17) 0.0056(15) 0.0000(15)
N5 0.032(2) 0.0244(17) 0.032(2) 0.0062(16) -0.0004(16) 0.0002(15)
N6 0.035(2) 0.0297(19) 0.044(2) 0.0056(17) 0.0017(17) -0.0032(16)
C1 0.026(2) 0.030(2) 0.037(3) 0.012(2) 0.0057(19) 0.0037(18)
C2 0.027(2) 0.036(2) 0.038(3) 0.008(2) -0.0013(19) 0.0001(19)
C3 0.028(2) 0.036(2) 0.035(3) 0.015(2) 0.0032(19) -0.0019(18)
C4 0.032(3) 0.049(3) 0.047(3) 0.007(2) 0.008(2) 0.005(2)
C5 0.039(3) 0.044(3) 0.040(3) 0.004(2) -0.001(2) -0.003(2)
C6 0.029(2) 0.035(2) 0.029(2) 0.009(2) 0.0044(18) 0.0035(18)
C7 0.041(3) 0.041(3) 0.034(3) 0.014(2) 0.007(2) 0.008(2)
C8 0.068(3) 0.052(3) 0.034(3) 0.015(3) 0.006(2) 0.007(3)
C9 0.073(4) 0.055(3) 0.031(3) 0.008(3) 0.001(3) 0.006(3)
C10 0.058(3) 0.037(3) 0.037(3) 0.007(2) 0.000(2) 0.001(2)
C11 0.035(3) 0.036(2) 0.034(3) 0.007(2) 0.007(2) 0.0024(19)
C12 0.067(3) 0.036(3) 0.035(3) 0.010(2) 0.010(2) 0.002(2)
C13 0.066(4) 0.068(4) 0.104(5) 0.037(4) 0.018(3) -0.001(3)
C14 0.076(4) 0.055(3) 0.079(4) 0.032(3) 0.024(3) 0.023(3)
C15 0.053(3) 0.031(2) 0.034(3) 0.008(2) 0.001(2) -0.001(2)
C16 0.076(4) 0.042(3) 0.057(3) 0.015(3) -0.001(3) 0.012(3)
C17 0.066(4) 0.052(3) 0.065(4) 0.018(3) 0.014(3) -0.010(3)
C18 0.026(2) 0.027(2) 0.043(3) 0.000(2) 0.0014(19) -0.0010(18)
C19 0.028(2) 0.029(2) 0.044(3) 0.007(2) -0.004(2) -0.0014(18)
C20 0.038(3) 0.025(2) 0.068(4) 0.005(2) 0.000(2) 0.000(2)
C21 0.048(3) 0.037(3) 0.053(3) -0.014(3) 0.002(2) 0.007(2)
C22 0.045(3) 0.041(3) 0.040(3) -0.005(2) 0.009(2) -0.003(2)
C23 0.034(2) 0.034(2) 0.036(3) 0.001(2) 0.002(2) -0.0017(19)
C24 0.050(3) 0.025(2) 0.050(3) 0.009(2) 0.001(2) 0.002(2)
C25 0.050(3) 0.110(5) 0.066(4) 0.039(4) 0.004(3) -0.006(3)
C26 0.070(4) 0.071(4) 0.074(4) 0.036(3) -0.001(3) 0.013(3)
C27 0.052(3) 0.043(3) 0.034(3) 0.007(2) 0.013(2) 0.002(2)
C28 0.068(4) 0.056(3) 0.054(3) 0.012(3) 0.016(3) -0.012(3)
C29 0.076(4) 0.072(4) 0.046(3) 0.015(3) 0.007(3) 0.002(3)
C30 0.041(3) 0.028(2) 0.040(3) 0.004(2) 0.014(2) -0.001(2)
C31 0.039(3) 0.033(2) 0.062(3) 0.014(2) 0.011(2) -0.004(2)
C32 0.052(3) 0.042(3) 0.082(4) 0.032(3) 0.018(3) -0.001(2)
C33 0.055(3) 0.045(3) 0.071(4) 0.027(3) 0.009(3) 0.007(3)
C34 0.046(3) 0.043(3) 0.058(3) 0.015(3) 0.009(2) 0.006(2)
C35 0.037(3) 0.033(2) 0.045(3) 0.012(2) 0.010(2) -0.001(2)
C36 0.034(2) 0.027(2) 0.035(3) 0.0065(19) 0.0051(19) 0.0063(19)
C37 0.031(2) 0.033(2) 0.038(3) 0.007(2) 0.001(2) -0.0028(19)
C38 0.031(2) 0.028(2) 0.040(3) 0.007(2) 0.011(2) -0.0010(18)
C39 0.040(3) 0.048(3) 0.046(3) 0.015(2) -0.002(2) -0.001(2)
C40 0.041(3) 0.055(3) 0.059(3) 0.026(3) 0.008(2) -0.006(2)
C41 0.029(2) 0.034(2) 0.034(3) 0.014(2) 0.0033(19) 0.0013(18)
C42 0.037(3) 0.040(3) 0.041(3) 0.016(2) 0.007(2) 0.007(2)
C43 0.042(3) 0.050(3) 0.044(3) 0.022(2) 0.016(2) 0.007(2)
C44 0.046(3) 0.045(3) 0.060(4) 0.032(3) 0.007(2) 0.004(2)
C45 0.050(3) 0.033(2) 0.052(3) 0.020(2) 0.004(2) 0.000(2)
C46 0.036(3) 0.030(2) 0.042(3) 0.013(2) 0.004(2) 0.0025(19)
C47 0.060(3) 0.039(3) 0.041(3) 0.006(2) 0.016(2) 0.006(2)
C48 0.075(4) 0.055(3) 0.070(4) 0.016(3) 0.034(3) 0.023(3)
C49 0.088(5) 0.076(4) 0.057(4) -0.007(3) 0.013(3) -0.005(3)
C50 0.053(3) 0.024(2) 0.047(3) 0.006(2) 0.005(2) 0.000(2)
C51 0.075(4) 0.063(4) 0.063(4) 0.008(3) 0.001(3) -0.012(3)
C52 0.061(4) 0.069(4) 0.060(4) 0.002(3) 0.006(3) 0.020(3)
C53 0.033(2) 0.035(2) 0.037(3) 0.014(2) 0.007(2) -0.0008(19)
C54 0.043(3) 0.040(3) 0.035(3) 0.011(2) 0.004(2) 0.000(2)
C55 0.064(3) 0.052(3) 0.041(3) 0.019(3) -0.002(2) 0.000(3)
C56 0.089(4) 0.063(4) 0.032(3) 0.013(3) -0.004(3) -0.012(3)
C57 0.081(4) 0.042(3) 0.044(3) 0.002(3) 0.010(3) -0.002(3)
C58 0.055(3) 0.037(3) 0.032(3) 0.006(2) 0.008(2) -0.003(2)
C59 0.060(3) 0.037(3) 0.040(3) 0.014(2) 0.003(2) 0.013(2)
C60 0.078(4) 0.063(3) 0.056(4) 0.022(3) 0.014(3) 0.031(3)
C61 0.091(4) 0.041(3) 0.061(4) 0.009(3) -0.002(3) -0.003(3)
C62 0.100(5) 0.037(3) 0.042(3) 0.001(2) 0.017(3) 0.010(3)
C63 0.130(6) 0.049(4) 0.110(6) 0.019(4) 0.018(5) -0.013(4)
C64 0.107(6) 0.068(4) 0.168(8) 0.037(5) 0.037(5) 0.042(4)
C65 0.033(2) 0.032(2) 0.036(3) 0.016(2) 0.0085(19) 0.0033(19)
C66 0.038(3) 0.031(2) 0.046(3) 0.006(2) 0.011(2) 0.000(2)
C67 0.034(3) 0.042(3) 0.052(3) 0.012(2) 0.004(2) -0.003(2)
C68 0.056(3) 0.028(2) 0.052(3) 0.003(2) 0.018(3) -0.001(2)
C69 0.040(3) 0.033(2) 0.057(3) 0.012(2) 0.014(2) 0.007(2)
C70 0.037(3) 0.033(2) 0.050(3) 0.012(2) 0.011(2) 0.006(2)

loop_
_atom_type_symbol
_atom_type_description
_atom_type_scat_dispersion_real
_atom_type_scat_dispersion_imag
_atom_type_scat_source
C C 0.0033 0.0016 'International Tables Vol C Tables 4.2.6.8 and 6.1.1.4'
H H 0.0000 0.0000 'International Tables Vol C Tables 4.2.6.8 and 6.1.1.4'
N N 0.0061 0.0033 'International Tables Vol C Tables 4.2.6.8 and 6.1.1.4'
O O 0.0106 0.0060 'International Tables Vol C Tables 4.2.6.8 and 6.1.1.4'
Al Al 0.0645 0.0514 'International Tables Vol C Tables 4.2.6.8 and 6.1.1.4'

loop_
_geom_angle_atom_site_label_1
_geom_angle_atom_site_label_2
_geom_angle_atom_site_label_3
_geom_angle
N3 Al1 N1 113.19(15)
N3 Al1 N2 113.66(16)
N1 Al1 N2 96.32(14)
N6 Al2 N4 113.50(16)
N6 Al2 N5 112.80(15)
N4 Al2 N5 96.37(15)
C1 N1 C6 118.3(3)
C1 N1 Al1 122.3(3)
C6 N1 Al1 119.3(3)
C3 N2 C18 117.2(3)
C3 N2 Al1 122.5(3)
C18 N2 Al1 120.3(2)
C30 N3 Al1 134.1(3)
C36 N4 C41 117.3(3)
C36 N4 Al2 122.8(3)
C41 N4 Al2 119.9(3)
C38 N5 C53 118.8(3)
C38 N5 Al2 122.9(3)
C53 N5 Al2 118.3(3)
C65 N6 Al2 133.2(3)
N1 C1 C2 123.3(4)
N1 C1 C4 119.5(4)
C2 C1 C4 117.2(4)
C1 C2 C3 127.2(4)
N2 C3 C2 123.3(4)
N2 C3 C5 120.2(3)
C2 C3 C5 116.5(4)
C11 C6 C7 121.3(4)
C11 C6 N1 120.5(4)
C7 C6 N1 118.2(4)
C8 C7 C6 118.3(4)
C8 C7 C12 118.2(4)
C6 C7 C12 123.4(4)
C9 C8 C7 121.6(5)
C10 C9 C8 118.7(5)
C9 C10 C11 123.0(4)
C10 C11 C6 116.9(4)
C10 C11 C15 119.4(4)
C6 C11 C15 123.7(4)
C14 C12 C7 112.3(4)
C14 C12 C13 109.8(4)
C7 C12 C13 111.8(4)
C11 C15 C17 111.4(4)
C11 C15 C16 110.5(4)
C17 C15 C16 110.6(4)
C23 C18 C19 121.8(4)
C23 C18 N2 120.0(4)
C19 C18 N2 118.2(4)
C20 C19 C18 117.3(4)
C20 C19 C24 120.6(4)
C18 C19 C24 122.1(4)
C21 C20 C19 121.4(4)
C22 C21 C20 120.4(4)
C21 C22 C23 120.9(4)
C18 C23 C22 118.0(4)
C18 C23 C27 123.1(4)
C22 C23 C27 118.9(4)
C25 C24 C26 109.8(4)
C25 C24 C19 112.5(4)
C26 C24 C19 112.4(4)
C23 C27 C28 109.9(4)
C23 C27 C29 113.5(4)
C28 C27 C29 110.7(4)
C35 C30 N3 121.7(4)
C35 C30 C31 117.5(4)
N3 C30 C31 120.8(4)
C32 C31 C30 120.4(5)
C33 C32 C31 121.4(4)
C32 C33 C34 118.7(5)
C35 C34 C33 120.6(5)
C34 C35 C30 121.3(4)
N4 C36 C37 122.4(4)
N4 C36 C39 121.0(4)
C37 C36 C39 116.6(4)
C38 C37 C36 127.7(4)
N5 C38 C37 122.6(4)
N5 C38 C40 120.4(4)
C37 C38 C40 117.0(4)
C46 C41 C42 120.7(4)
C46 C41 N4 118.8(4)
C42 C41 N4 120.5(4)
C43 C42 C41 118.0(4)
C43 C42 C47 119.7(4)
C41 C42 C47 122.3(4)
C44 C43 C42 121.2(4)
C45 C44 C43 120.1(4)
C44 C45 C46 121.2(4)
C45 C46 C41 118.7(4)
C45 C46 C50 118.6(4)
C41 C46 C50 122.7(4)
C42 C47 C49 113.1(4)
C42 C47 C48 109.7(4)
C49 C47 C48 110.2(4)
C51 C50 C46 113.2(4)
C51 C50 C52 111.8(4)
C46 C50 C52 111.3(4)
C54 C53 C58 120.8(4)
C54 C53 N5 120.8(4)
C58 C53 N5 118.4(4)
C55 C54 C53 118.2(4)
C55 C54 C59 118.9(4)
C53 C54 C59 122.9(4)
C54 C55 C56 121.7(5)
C57 C56 C55 119.9(5)
C56 C57 C58 121.3(5)
C57 C58 C53 118.2(4)
C57 C58 C62 119.2(4)
C53 C58 C62 122.6(4)
C60 C59 C54 110.3(4)
C60 C59 C61 111.0(4)
C54 C59 C61 110.8(4)
C63 C62 C58 111.6(5)
C63 C62 C64 110.9(5)
C58 C62 C64 111.3(5)
N6 C65 C70 120.7(4)
N6 C65 C66 122.1(4)
C70 C65 C66 117.2(4)
C67 C66 C65 121.0(4)
C68 C67 C66 120.6(5)
C69 C68 C67 119.1(4)
C68 C69 C70 121.3(4)
C69 C70 C65 120.8(4)
C74 O1 C71 103.6(14)
O1 C71 C72 110.1(17)
C73 C72 C71 101.6(18)
C72 C73 C74 108.9(18)
C73 C74 O1 107.8(16)
C78 O2 C75 103.7(16)
C76 C75 O2 101.8(16)
C77 C76 C75 102.0(17)
C76 C77 C78 105.2(17)
O2 C78 C77 112.1(18)

loop_
_geom_bond_atom_site_label_1
_geom_bond_atom_site_label_2
_geom_bond_distance
Al1 N3 1.826(4)
Al1 N1 1.891(3)
Al1 N2 1.901(3)
Al2 N6 1.817(3)
Al2 N4 1.898(4)
Al2 N5 1.906(3)
N1 C1 1.341(5)
N1 C6 1.442(5)
N2 C3 1.328(5)
N2 C18 1.460(5)
N3 C30 1.395(6)
N4 C36 1.344(5)
N4 C41 1.453(5)
N5 C38 1.325(5)
N5 C53 1.453(5)
N6 C65 1.390(5)
C1 C2 1.385(6)
C1 C4 1.512(5)
C2 C3 1.395(5)
C3 C5 1.514(6)
C6 C11 1.402(6)
C6 C7 1.408(6)
C7 C8 1.389(6)
C7 C12 1.515(6)
C8 C9 1.374(7)
C9 C10 1.377(6)
C10 C11 1.392(6)
C11 C15 1.516(6)
C12 C14 1.515(7)
C12 C13 1.531(7)
C15 C17 1.519(6)
C15 C16 1.532(6)
C18 C23 1.394(6)
C18 C19 1.413(6)
C19 C20 1.383(6)
C19 C24 1.521(6)
C20 C21 1.383(7)
C21 C22 1.367(7)
C22 C23 1.398(6)
C23 C27 1.526(6)
C24 C25 1.499(7)
C24 C26 1.519(7)
C27 C28 1.529(6)
C27 C29 1.537(7)
C30 C35 1.389(6)
C30 C31 1.408(6)
C31 C32 1.379(7)
C32 C33 1.375(7)
C33 C34 1.386(6)
C34 C35 1.381(6)
C36 C37 1.407(6)
C36 C39 1.496(6)
C37 C38 1.405(6)
C38 C40 1.518(6)
C41 C46 1.399(6)
C41 C42 1.417(6)
C42 C43 1.392(6)
C42 C47 1.505(6)
C43 C44 1.383(6)
C44 C45 1.369(6)
C45 C46 1.393(6)
C46 C50 1.516(6)
C47 C49 1.534(7)
C47 C48 1.533(7)
C50 C51 1.511(7)
C50 C52 1.516(6)
C53 C54 1.403(6)
C53 C58 1.400(6)
C54 C55 1.386(6)
C54 C59 1.524(6)
C55 C56 1.362(7)
C56 C57 1.374(7)
C57 C58 1.388(7)
C58 C62 1.520(7)
C59 C60 1.517(7)
C59 C61 1.535(7)
C62 C63 1.511(8)
C62 C64 1.533(8)
C65 C70 1.398(5)
C65 C66 1.399(6)
C66 C67 1.384(6)
C67 C68 1.373(6)
C68 C69 1.369(6)
C69 C70 1.376(6)
O1 C74 1.49(3)
O1 C71 1.540(18)
C71 C72 1.541(19)
C72 C73 1.479(19)
C73 C74 1.500(18)
O2 C78 1.33(3)
O2 C75 1.608(17)
C75 C76 1.528(19)
C76 C77 1.489(19)
C77 C78 1.531(18)

loop_
_geom_torsion_atom_site_label_1
_geom_torsion_atom_site_label_2
_geom_torsion_atom_site_label_3
_geom_torsion_atom_site_label_4
_geom_torsion
N3 Al1 N1 C1 97.1(3)
N2 Al1 N1 C1 -22.0(3)
N3 Al1 N1 C6 -85.8(3)
N2 Al1 N1 C6 155.0(3)
N3 Al1 N2 C3 -98.2(3)
N1 Al1 N2 C3 20.6(3)
N3 Al1 N2 C18 81.0(3)
N1 Al1 N2 C18 -160.3(3)
N1 Al1 N3 C30 -56.6(4)
N2 Al1 N3 C30 51.9(4)
N6 Al2 N4 C36 -97.9(3)
N5 Al2 N4 C36 20.4(3)
N6 Al2 N4 C41 82.6(3)
N5 Al2 N4 C41 -159.1(3)
N6 Al2 N5 C38 96.2(3)
N4 Al2 N5 C38 -22.7(3)
N6 Al2 N5 C53 -85.4(3)
N4 Al2 N5 C53 155.8(3)
N4 Al2 N6 C65 53.7(4)
N5 Al2 N6 C65 -54.6(4)
C6 N1 C1 C2 -165.7(4)
Al1 N1 C1 C2 11.4(5)
C6 N1 C1 C4 12.7(5)
Al1 N1 C1 C4 -170.2(3)
N1 C1 C2 C3 8.8(7)
C4 C1 C2 C3 -169.6(4)
C18 N2 C3 C2 172.6(4)
Al1 N2 C3 C2 -8.3(5)
C18 N2 C3 C5 -7.4(5)
Al1 N2 C3 C5 171.8(3)
C1 C2 C3 N2 -10.5(7)
C1 C2 C3 C5 169.4(4)
C1 N1 C6 C11 -94.8(5)
Al1 N1 C6 C11 88.0(4)
C1 N1 C6 C7 86.9(5)
Al1 N1 C6 C7 -90.3(4)
C11 C6 C7 C8 1.5(6)
N1 C6 C7 C8 179.9(4)
C11 C6 C7 C12 -178.9(4)
N1 C6 C7 C12 -0.6(6)
C6 C7 C8 C9 -0.4(7)
C12 C7 C8 C9 -179.9(5)
C7 C8 C9 C10 -0.8(8)
C8 C9 C10 C11 1.0(8)
C9 C10 C11 C6 0.1(7)
C9 C10 C11 C15 -179.9(4)
C7 C6 C11 C10 -1.4(6)
N1 C6 C11 C10 -179.7(4)
C7 C6 C11 C15 178.6(4)
N1 C6 C11 C15 0.3(6)
C8 C7 C12 C14 -54.2(6)
C6 C7 C12 C14 126.3(4)
C8 C7 C12 C13 69.8(6)
C6 C7 C12 C13 -109.7(5)
C10 C11 C15 C17 65.4(5)
C6 C11 C15 C17 -114.6(5)
C10 C11 C15 C16 -57.9(5)
C6 C11 C15 C16 122.1(5)
C3 N2 C18 C23 84.7(5)
Al1 N2 C18 C23 -94.5(4)
C3 N2 C18 C19 -94.1(5)
Al1 N2 C18 C19 86.7(4)
C23 C18 C19 C20 -4.5(6)
N2 C18 C19 C20 174.3(4)
C23 C18 C19 C24 175.1(4)
N2 C18 C19 C24 -6.1(6)
C18 C19 C20 C21 2.2(6)
C24 C19 C20 C21 -177.5(4)
C19 C20 C21 C22 1.0(7)
C20 C21 C22 C23 -2.0(7)
C19 C18 C23 C22 3.6(6)
N2 C18 C23 C22 -175.2(4)
C19 C18 C23 C27 -174.7(4)
N2 C18 C23 C27 6.5(6)
C21 C22 C23 C18 -0.3(7)
C21 C22 C23 C27 178.1(4)
C20 C19 C24 C25 -87.7(5)
C18 C19 C24 C25 92.7(5)
C20 C19 C24 C26 36.9(6)
C18 C19 C24 C26 -142.8(4)
C18 C23 C27 C28 110.2(5)
C22 C23 C27 C28 -68.1(5)
C18 C23 C27 C29 -125.3(5)
C22 C23 C27 C29 56.5(6)
Al1 N3 C30 C35 -2.0(6)
Al1 N3 C30 C31 178.8(3)
C35 C30 C31 C32 -1.7(6)
N3 C30 C31 C32 177.5(4)
C30 C31 C32 C33 -0.2(7)
C31 C32 C33 C34 1.0(8)
C32 C33 C34 C35 0.1(7)
C33 C34 C35 C30 -2.1(7)
N3 C30 C35 C34 -176.4(4)
C31 C30 C35 C34 2.8(6)
C41 N4 C36 C37 171.8(3)
Al2 N4 C36 C37 -7.8(5)
C41 N4 C36 C39 -7.7(5)
Al2 N4 C36 C39 172.7(3)
N4 C36 C37 C38 -10.9(6)
C39 C36 C37 C38 168.6(4)
C53 N5 C38 C37 -166.3(4)
Al2 N5 C38 C37 12.2(5)
C53 N5 C38 C40 12.3(5)
Al2 N5 C38 C40 -169.3(3)
C36 C37 C38 N5 8.5(6)
C36 C37 C38 C40 -170.1(4)
C36 N4 C41 C46 -96.7(5)
Al2 N4 C41 C46 82.8(4)
C36 N4 C41 C42 83.1(5)
Al2 N4 C41 C42 -97.3(4)
C46 C41 C42 C43 3.2(6)
N4 C41 C42 C43 -176.7(4)
C46 C41 C42 C47 -175.7(4)
N4 C41 C42 C47 4.5(6)
C41 C42 C43 C44 -0.9(7)
C47 C42 C43 C44 178.0(4)
C42 C43 C44 C45 -1.3(7)
C43 C44 C45 C46 1.4(7)
C44 C45 C46 C41 0.8(7)
C44 C45 C46 C50 -179.5(4)
C42 C41 C46 C45 -3.1(6)
N4 C41 C46 C45 176.7(4)
C42 C41 C46 C50 177.2(4)
N4 C41 C46 C50 -2.9(6)
C43 C42 C47 C49 52.2(6)
C41 C42 C47 C49 -128.9(5)
C43 C42 C47 C48 -71.2(6)
C41 C42 C47 C48 107.6(5)
C45 C46 C50 C51 48.3(6)
C41 C46 C50 C51 -132.0(5)
C45 C46 C50 C52 -78.7(5)
C41 C46 C50 C52 100.9(5)
C38 N5 C53 C54 -94.9(5)
Al2 N5 C53 C54 86.6(4)
C38 N5 C53 C58 86.2(5)
Al2 N5 C53 C58 -92.4(4)
C58 C53 C54 C55 0.1(6)
N5 C53 C54 C55 -178.9(4)
C58 C53 C54 C59 -179.0(4)
N5 C53 C54 C59 2.1(6)
C53 C54 C55 C56 0.3(7)
C59 C54 C55 C56 179.4(5)
C54 C55 C56 C57 -1.0(8)
C55 C56 C57 C58 1.3(8)
C56 C57 C58 C53 -1.0(7)
C56 C57 C58 C62 179.6(5)
C54 C53 C58 C57 0.3(7)
N5 C53 C58 C57 179.2(4)
C54 C53 C58 C62 179.7(4)
N5 C53 C58 C62 -1.4(6)
C55 C54 C59 C60 64.6(5)
C53 C54 C59 C60 -116.3(5)
C55 C54 C59 C61 -58.8(6)
C53 C54 C59 C61 120.3(5)
C57 C58 C62 C63 -54.5(6)
C53 C58 C62 C63 126.0(5)
C57 C58 C62 C64 69.9(7)
C53 C58 C62 C64 -109.5(6)
Al2 N6 C65 C70 174.2(3)
Al2 N6 C65 C66 -6.1(6)
N6 C65 C66 C67 -177.6(4)
C70 C65 C66 C67 2.1(6)
C65 C66 C67 C68 -1.4(7)
C66 C67 C68 C69 0.0(7)
C67 C68 C69 C70 0.5(7)
C68 C69 C70 C65 0.3(7)
N6 C65 C70 C69 178.2(4)
C66 C65 C70 C69 -1.5(6)
C74 O1 C71 C72 -5(4)
O1 C71 C72 C73 20(5)
C71 C72 C73 C74 -28(5)
C72 C73 C74 O1 27(4)
C71 O1 C74 C73 -13(3)
C78 O2 C75 C76 35(3)
O2 C75 C76 C77 -38(3)
C75 C76 C77 C78 28(4)
C75 O2 C78 C77 -18(4)
C76 C77 C78 O2 -6(5)
